data_7112137
loop_
_publ_author_name
'Lei Mei'
'Qun-yan Wu'
'Cai-ming Liu'
'Yu-liang Zhao'
'Zhi-fang Chai'
'Wei-qun Shi'

_publ_section_title
;
 The first case of an actinide polyrotaxane incorporating cucurbituril: a
 unique 'dragon-like' twist induced by a specific coordination pattern of
 uranium
;
_journal_name_full Chem.Commun.
_journal_page_first 3612
_journal_paper_doi 10.1039/C4CC00690A
_journal_volume 50
_journal_year 2014
_chemical_formula_sum 'C56 H62 N26 O20 U'
_chemical_formula_weight 1657.35
_chemical_name_systematic
; 
 ? 
;
_space_group_IT_number 14
_symmetry_cell_setting monoclinic
_symmetry_space_group_name_Hall '-P 2ybc'
_symmetry_space_group_name_H-M 'P 1 21/c 1'
_atom_sites_solution_hydrogens geom
_atom_sites_solution_primary direct
_atom_sites_solution_secondary difmap
_audit_creation_method SHELXL-97
_cell_angle_alpha 90.00
_cell_angle_beta 115.53(3)
_cell_angle_gamma 90.00
_cell_formula_units_Z 4
_cell_length_a 12.887(3)
_cell_length_b 19.363(4)
_cell_length_c 25.334(8)
_cell_measurement_temperature 293(2)
_cell_volume 5704(3)
_computing_structure_refinement 'SHELXL-97 (Sheldrick, 1997)'
_computing_structure_solution 'SHELXS-97 (Sheldrick, 1990)'
_diffrn_ambient_temperature 293(2)
_diffrn_measured_fraction_theta_full 0.879
_diffrn_measured_fraction_theta_max 0.879
_diffrn_radiation_monochromator graphite
_diffrn_radiation_source 'fine-focus sealed tube'
_diffrn_radiation_type MoK\a
_diffrn_radiation_wavelength 0.71073
_diffrn_reflns_av_R_equivalents 0.0702
_diffrn_reflns_av_sigmaI/netI 0.1341
_diffrn_reflns_limit_h_max 15
_diffrn_reflns_limit_h_min 0
_diffrn_reflns_limit_k_max 19
_diffrn_reflns_limit_k_min -21
_diffrn_reflns_limit_l_max 27
_diffrn_reflns_limit_l_min -30
_diffrn_reflns_number 15963
_diffrn_reflns_theta_full 25.01
_diffrn_reflns_theta_max 25.01
_diffrn_reflns_theta_min 2.63
_exptl_absorpt_coefficient_mu 2.955
_exptl_crystal_density_diffrn 1.930
_exptl_crystal_density_method 'not measured'
_exptl_crystal_F_000 3327
_refine_diff_density_max 3.059
_refine_diff_density_min -2.530
_refine_diff_density_rms 0.271
_refine_ls_extinction_method none
_refine_ls_goodness_of_fit_ref 1.111
_refine_ls_hydrogen_treatment mixed
_refine_ls_matrix_type full
_refine_ls_number_parameters 904
_refine_ls_number_reflns 8852
_refine_ls_number_restraints 193
_refine_ls_restrained_S_all 1.109
_refine_ls_R_factor_all 0.1690
_refine_ls_R_factor_gt 0.1178
_refine_ls_shift/su_max 0.000
_refine_ls_shift/su_mean 0.000
_refine_ls_structure_factor_coef Fsqd
_refine_ls_weighting_details 'calc w=1/[\s^2^(Fo^2^)+(0.2000P)^2^+0.0000P] where P=(Fo^2^+2Fc^2^)/3'
_refine_ls_weighting_scheme calc
_refine_ls_wR_factor_gt 0.3172
_refine_ls_wR_factor_ref 0.3433
_reflns_number_gt 4905
_reflns_number_total 8852
_reflns_threshold_expression >2sigma(I)
_cod_data_source_file c4cc00690a.cif
_cod_data_source_block 1
_cod_original_sg_symbol_H-M P21/c
_cod_database_code 7112137

loop_
_symmetry_equiv_pos_as_xyz
'x, y, z'
'-x, y+1/2, -z+1/2'
'-x, -y, -z'
'x, -y-1/2, z-1/2'

loop_
_atom_site_label
_atom_site_type_symbol
_atom_site_fract_x
_atom_site_fract_y
_atom_site_fract_z
_atom_site_U_iso_or_equiv
_atom_site_adp_type
_atom_site_occupancy
_atom_site_symmetry_multiplicity
_atom_site_calc_flag
_atom_site_refinement_flags
U1 U 0.26154(7) -0.11973(4) 0.25179(3) 0.0526(4) Uani 1 1 d .
C1 C 0.367(2) 0.0023(12) 0.2924(9) 0.050(5) Uani 1 1 d .
C2 C 0.4349(11) 0.0676(6) 0.3056(6) 0.057(6) Uani 1 1 d G
C3 C 0.3851(10) 0.1269(8) 0.2739(6) 0.089(8) Uani 1 1 d GU
H3A H 0.3096 0.1258 0.2452 0.107 Uiso 1 1 calc R
C4 C 0.4481(13) 0.1878(6) 0.2851(7) 0.074(7) Uani 1 1 d GU
H4A H 0.4148 0.2275 0.2639 0.089 Uiso 1 1 calc R
C5 C 0.5609(12) 0.1894(7) 0.3279(7) 0.090(9) Uani 1 1 d G
H5A H 0.6030 0.2302 0.3354 0.107 Uiso 1 1 calc R
C6 C 0.6107(9) 0.1301(8) 0.3596(6) 0.060(6) Uani 1 1 d GU
C7 C 0.5477(12) 0.0692(7) 0.3485(6) 0.085(8) Uani 1 1 d G
H7A H 0.5810 0.0295 0.3697 0.103 Uiso 1 1 calc R
C8 C 0.7363(19) 0.1403(12) 0.4037(11) 0.066(6) Uani 1 1 d U
H8A H 0.7768 0.1683 0.3868 0.080 Uiso 1 1 calc R
H8B H 0.7407 0.1631 0.4387 0.080 Uiso 1 1 calc R
C9 C 0.8984(11) 0.0695(8) 0.4628(6) 0.033(4) Uani 1 1 d D
H9A H 0.9494 0.0957 0.4513 0.039 Uiso 1 1 calc R
H9B H 0.8994 0.0912 0.4975 0.039 Uiso 1 1 calc R
C10 C 0.9428(15) 0.0018(8) 0.4776(8) 0.037(4) Uani 1 1 d .
H10A H 0.9404 -0.0204 0.4428 0.044 Uiso 1 1 calc R
H10B H 0.8930 -0.0241 0.4902 0.044 Uiso 1 1 calc R
C11 C 0.0817(18) -0.2332(12) 0.2278(12) 0.069(7) Uani 1 1 d .
C12 C -0.0398(6) -0.2298(6) 0.2061(4) 0.044(5) Uani 1 1 d G
C13 C -0.0913(8) -0.2655(6) 0.2362(4) 0.039(4) Uani 1 1 d G
H13A H -0.0460 -0.2876 0.2712 0.047 Uiso 1 1 calc R
C14 C -0.2104(8) -0.2683(6) 0.2138(5) 0.045(5) Uani 1 1 d G
H14A H -0.2449 -0.2922 0.2339 0.054 Uiso 1 1 calc R
C15 C -0.2781(6) -0.2353(6) 0.1614(5) 0.046(5) Uani 1 1 d G
H15A H -0.3578 -0.2372 0.1464 0.055 Uiso 1 1 calc R
C16 C -0.2266(8) -0.1996(5) 0.1314(4) 0.031(4) Uani 1 1 d G
C17 C -0.1075(9) -0.1968(5) 0.1538(4) 0.037(4) Uani 1 1 d G
H17A H -0.0730 -0.1729 0.1337 0.045 Uiso 1 1 calc R
C18 C -0.2942(14) -0.1697(8) 0.0770(6) 0.031(4) Uani 1 1 d .
H18A H -0.3575 -0.2004 0.0547 0.038 Uiso 1 1 calc R
H18B H -0.2482 -0.1638 0.0554 0.038 Uiso 1 1 calc R
C19 C -0.4156(14) -0.0772(9) 0.0282(7) 0.034(4) Uani 1 1 d .
H19A H -0.3761 -0.0753 0.0032 0.041 Uiso 1 1 calc R
H19C H -0.4797 -0.1089 0.0104 0.041 Uiso 1 1 calc R
C20 C -0.4588(13) -0.0117(9) 0.0302(7) 0.028(4) Uani 1 1 d .
H20B H -0.3958 0.0209 0.0467 0.033 Uiso 1 1 calc R
H20C H -0.4982 -0.0128 0.0553 0.033 Uiso 1 1 calc R
C21 C 0.5784(14) 0.0949(12) -0.1206(8) 0.043(5) Uani 1 1 d .
C22 C 0.7161(18) 0.1735(7) -0.0538(6) 0.047(5) Uani 1 1 d D
H22A H 0.7866 0.1874 -0.0559 0.056 Uiso 1 1 calc R
H22B H 0.6568 0.2067 -0.0758 0.056 Uiso 1 1 calc R
C23 C 0.6654(16) 0.1997(9) 0.0243(9) 0.039(4) Uani 1 1 d .
C24 C 0.6609(14) 0.2246(8) 0.1156(8) 0.047(5) Uani 1 1 d D
H24A H 0.7215 0.2445 0.1504 0.057 Uiso 1 1 calc R
H24B H 0.6083 0.2613 0.0942 0.057 Uiso 1 1 calc R
C25 C 0.4865(16) 0.1714(10) 0.1066(9) 0.042(5) Uani 1 1 d U
C26 C 0.3473(15) 0.1138(9) 0.1245(8) 0.041(4) Uani 1 1 d U
H26B H 0.3017 0.1509 0.0995 0.049 Uiso 1 1 calc R
H26C H 0.3371 0.1154 0.1603 0.049 Uiso 1 1 calc R
C27 C 0.6888(13) 0.0088(10) -0.1280(7) 0.037(4) Uani 1 1 d .
H27A H 0.7124 0.0021 -0.1596 0.044 Uiso 1 1 calc R
C28 C 0.7628(12) 0.0585(7) -0.0841(6) 0.032(4) Uani 1 1 d D
H28A H 0.8178 0.0812 -0.0957 0.039 Uiso 1 1 calc R
C29 C 0.8385(12) 0.1493(6) 0.0527(6) 0.042(5) Uani 1 1 d D
H29A H 0.9060 0.1735 0.0537 0.051 Uiso 1 1 calc R
C30 C 0.8214(11) 0.1623(6) 0.1033(7) 0.030(4) Uani 1 1 d D
H30A H 0.8821 0.1903 0.1328 0.036 Uiso 1 1 calc R
C31 C 0.6520(14) 0.1357(11) 0.1835(7) 0.048(6) Uani 1 1 d .
H31A H 0.6967 0.1651 0.2172 0.058 Uiso 1 1 calc R
C32 C 0.5510(15) 0.1059(11) 0.1873(7) 0.047(5) Uani 1 1 d U
H32A H 0.5446 0.1215 0.2226 0.056 Uiso 1 1 calc R
C33 C 0.7834(13) -0.0497(9) -0.0424(7) 0.025(3) Uani 1 1 d U
C34 C 0.8976(14) 0.0418(9) 0.0181(7) 0.034(4) Uani 1 1 d .
H34A H 0.9467 0.0737 0.0099 0.041 Uiso 1 1 calc R
H34B H 0.9458 0.0047 0.0419 0.041 Uiso 1 1 calc R
C35 C 0.8354(12) 0.0446(9) 0.0947(6) 0.021(3) Uani 1 1 d U
C36 C 0.8246(9) 0.0840(9) 0.1810(5) 0.026(4) Uani 1 1 d D
H36A H 0.8697 0.0428 0.1976 0.031 Uiso 1 1 calc R
H36B H 0.8647 0.1231 0.2051 0.031 Uiso 1 1 calc R
C37 C 0.6780(14) 0.0177(10) 0.1842(7) 0.026(4) Uani 1 1 d U
C38 C 0.5131(15) -0.0201(10) 0.1988(7) 0.042(5) Uani 1 1 d .
H38A H 0.5632 -0.0597 0.2147 0.050 Uiso 1 1 calc R
H38B H 0.4859 -0.0057 0.2273 0.050 Uiso 1 1 calc R
C39 C -0.171(2) 0.3969(12) 0.0832(13) 0.063(7) Uani 1 1 d .
C40 C -0.0375(19) 0.3090(10) 0.1116(10) 0.054(5) Uani 1 1 d U
H40A H -0.0140 0.2833 0.1478 0.065 Uiso 1 1 calc R
H40B H -0.1020 0.2847 0.0818 0.065 Uiso 1 1 calc R
C41 C 0.0488(16) 0.2849(9) 0.0452(8) 0.035(4) Uani 1 1 d U
C42 C 0.1625(16) 0.2554(7) -0.0027(6) 0.041(4) Uani 1 1 d DU
H42A H 0.2309 0.2268 0.0128 0.049 Uiso 1 1 calc R
H42B H 0.0985 0.2271 -0.0283 0.049 Uiso 1 1 calc R
C43 C 0.0897(16) 0.3352(9) -0.0849(7) 0.035(4) Uani 1 1 d U
C44 C 0.0695(14) 0.4060(7) -0.1661(5) 0.043(5) Uani 1 1 d D
H44A H 0.1165 0.4064 -0.1874 0.051 Uiso 1 1 calc R
H44B H 0.0038 0.3763 -0.1868 0.051 Uiso 1 1 calc R
C45 C -0.0235(19) 0.4131(9) 0.1711(7) 0.044(5) Uani 1 1 d .
H45A H -0.0142 0.3847 0.2048 0.053 Uiso 1 1 calc R
C46 C 0.1718(12) 0.3082(7) 0.1379(7) 0.044(5) Uani 1 1 d DU
H46A H 0.1895 0.2739 0.1690 0.053 Uiso 1 1 calc R
C47 C 0.2330(13) 0.2974(9) 0.1001(6) 0.059(6) Uani 1 1 d D
H47A H 0.2898 0.2601 0.1146 0.070 Uiso 1 1 calc R
C48 C 0.2861(13) 0.3412(8) -0.0267(7) 0.044(5) Uani 1 1 d DU
H48A H 0.3457 0.3075 -0.0227 0.053 Uiso 1 1 calc R
C49 C 0.2537(15) 0.3868(9) -0.0770(8) 0.037(4) Uani 1 1 d U
H49A H 0.2930 0.3738 -0.1011 0.045 Uiso 1 1 calc R
C50 C 0.0989(13) 0.5331(8) -0.1637(6) 0.042(5) Uani 1 1 d D
H50A H 0.1246 0.5307 -0.1948 0.050 Uiso 1 1 calc R
C51 C 0.0778(14) 0.5117(8) 0.1761(7) 0.025(3) Uani 1 1 d U
C52 C 0.1909(14) 0.4097(9) 0.2037(6) 0.048(5) Uani 1 1 d D
H52A H 0.1936 0.3755 0.2322 0.058 Uiso 1 1 calc R
H52B H 0.2504 0.4437 0.2234 0.058 Uiso 1 1 calc R
C53 C 0.2663(17) 0.4023(11) 0.1394(9) 0.042(5) Uani 1 1 d U
C54 C 0.3730(14) 0.3722(10) 0.0794(6) 0.062(7) Uani 1 1 d D
H54A H 0.4161 0.3297 0.0842 0.074 Uiso 1 1 calc R
H54B H 0.4258 0.4077 0.1029 0.074 Uiso 1 1 calc R
C55 C 0.3299(16) 0.4539(14) 0.0049(8) 0.049(5) Uani 1 1 d .
C56 C 0.2980(14) 0.5118(9) -0.0832(7) 0.058(7) Uani 1 1 d D
H56A H 0.3575 0.5415 -0.0558 0.070 Uiso 1 1 calc R
H56B H 0.3198 0.4989 -0.1140 0.070 Uiso 1 1 calc R
N1 N 0.5793(11) 0.0394(8) -0.1481(5) 0.032(3) Uani 1 1 d .
N2 N 0.6826(12) 0.1058(6) -0.0791(6) 0.040(4) Uani 1 1 d D
N3 N 0.7335(11) 0.1732(7) 0.0059(5) 0.040(4) Uani 1 1 d D
N4 N 0.7096(10) 0.1943(7) 0.0798(5) 0.032(3) Uani 1 1 d D
N5 N 0.6007(12) 0.1734(7) 0.1321(6) 0.036(4) Uani 1 1 d D
N6 N 0.4593(11) 0.1263(8) 0.1382(6) 0.041(4) Uani 1 1 d U
N7 N 0.5761(11) 0.0336(9) 0.1899(5) 0.038(4) Uani 1 1 d .
N8 N 0.7143(9) 0.0772(7) 0.1807(5) 0.030(3) Uani 1 1 d D
N9 N 0.8130(11) 0.0940(6) 0.1225(5) 0.033(3) Uani 1 1 d D
N10 N 0.8489(11) 0.0761(6) 0.0500(5) 0.025(3) Uani 1 1 d D
N11 N 0.8181(10) 0.0143(7) -0.0341(5) 0.032(3) Uani 1 1 d D
N12 N 0.6963(11) -0.0521(8) -0.0970(5) 0.033(3) Uani 1 1 d .
N13 N -0.0754(16) 0.3756(8) 0.1196(8) 0.052(4) Uani 1 1 d U
N14 N 0.0307(12) 0.4748(5) -0.1632(6) 0.035(4) Uani 1 1 d D
N15 N 0.0541(12) 0.3090(6) 0.0953(6) 0.040(4) Uani 1 1 d D
N16 N 0.1398(11) 0.2808(7) 0.0452(5) 0.037(3) Uani 1 1 d DU
N17 N 0.1786(10) 0.3112(7) -0.0355(5) 0.042(4) Uani 1 1 d D
N18 N 0.1360(10) 0.3793(7) -0.1077(5) 0.032(3) Uani 1 1 d D
N19 N 0.0805(12) 0.4426(8) 0.1791(6) 0.045(4) Uani 1 1 d D
N20 N 0.1906(12) 0.5475(7) -0.1075(5) 0.048(5) Uani 1 1 d D
N21 N 0.2113(14) 0.3768(7) 0.1581(5) 0.054(5) Uani 1 1 d DU
N22 N 0.2843(13) 0.3621(7) 0.0985(6) 0.045(4) Uani 1 1 d DU
N23 N 0.3222(13) 0.3925(9) 0.0186(5) 0.057(5) Uani 1 1 d D
N24 N 0.2858(12) 0.4514(8) -0.0538(6) 0.045(4) Uani 1 1 d D
N25 N 0.7844(11) 0.0740(8) 0.4170(6) 0.046(4) Uani 1 1 d DU
H25A H 0.7473 0.0380 0.3986 0.055 Uiso 1 1 calc R
N26 N -0.3388(11) -0.1042(6) 0.0833(5) 0.024(3) Uani 1 1 d .
H26A H -0.3214 -0.0839 0.1162 0.029 Uiso 1 1 calc R
O1 O 0.2316(12) -0.1288(7) 0.3085(6) 0.059(4) Uani 1 1 d .
O2 O 0.2906(11) -0.1123(7) 0.1947(6) 0.055(4) Uani 1 1 d .
O3 O 0.4217(14) -0.0460(11) 0.3099(7) 0.077(5) Uani 1 1 d .
O4 O 0.2702(14) 0.0052(9) 0.2672(7) 0.071(4) Uani 1 1 d .
O5 O 0.1256(11) -0.1942(7) 0.2044(7) 0.056(4) Uani 1 1 d .
O6 O 0.1291(12) -0.2707(9) 0.2675(8) 0.084(6) Uani 1 1 d .
O7 O 0.5006(10) 0.1323(6) -0.1281(5) 0.036(3) Uani 1 1 d .
O8 O 0.5775(11) 0.2267(6) -0.0068(5) 0.043(3) Uani 1 1 d .
O9 O 0.4259(10) 0.2000(6) 0.0650(5) 0.041(3) Uani 1 1 d .
O10 O 0.7122(8) -0.0341(6) 0.1837(4) 0.025(2) Uani 1 1 d U
O11 O 0.8430(8) -0.0104(5) 0.1048(4) 0.021(2) Uani 1 1 d .
O12 O 0.8130(9) -0.0909(6) -0.0114(5) 0.034(3) Uani 1 1 d .
O13 O -0.2333(13) 0.3691(7) 0.0416(7) 0.063(5) Uani 1 1 d .
O14 O -0.0416(12) 0.2696(6) 0.0061(6) 0.048(3) Uani 1 1 d .
O15 O -0.0027(8) 0.3193(6) -0.1017(4) 0.028(2) Uani 1 1 d .
O16 O 0.3593(10) 0.5013(7) 0.0350(6) 0.049(3) Uani 1 1 d .
O17 O 0.3133(11) 0.4587(7) 0.1473(5) 0.054(4) Uani 1 1 d .
O18 O 0.1472(8) 0.5491(5) 0.1808(4) 0.024(2) Uani 1 1 d .
O1W O 0.0885(12) -0.0553(7) 0.1990(6) 0.063(4) Uani 1 1 d .
H1WA H 0.0414 -0.0369 0.2102 0.076 Uiso 1 1 d R
H1WB H 0.0555 -0.0616 0.1622 0.076 Uiso 1 1 d R
O2W O 0.3838(16) -0.2147(9) 0.2750(8) 0.087(5) Uani 1 1 d U
H2WA H 0.4011 -0.2459 0.3010 0.104 Uiso 1 1 d R
H2WB H 0.4525 -0.2248 0.2817 0.104 Uiso 1 1 d R

loop_
_atom_site_aniso_label
_atom_site_aniso_U_11
_atom_site_aniso_U_22
_atom_site_aniso_U_33
_atom_site_aniso_U_23
_atom_site_aniso_U_13
_atom_site_aniso_U_12
U1 0.0543(6) 0.0667(6) 0.0444(5) 0.0137(4) 0.0285(4) 0.0166(4)
C1 0.051(16) 0.065(16) 0.028(11) 0.004(10) 0.010(11) 0.013(13)
C2 0.059(14) 0.075(16) 0.033(11) 0.010(10) 0.016(10) 0.028(12)
C3 0.089(8) 0.088(8) 0.089(8) 0.000(2) 0.038(4) 0.000(2)
C4 0.023(10) 0.089(14) 0.085(14) -0.026(11) 0.000(9) 0.020(9)
C5 0.10(2) 0.13(2) 0.069(17) -0.010(16) 0.065(17) 0.008(18)
C6 0.061(6) 0.060(6) 0.059(6) 0.001(2) 0.026(3) 0.001(2)
C7 0.030(12) 0.13(2) 0.086(19) 0.037(17) 0.014(12) 0.027(14)
C8 0.059(12) 0.065(12) 0.077(13) 0.036(10) 0.031(10) 0.035(10)
C9 0.026(9) 0.032(10) 0.032(9) 0.002(8) 0.006(8) 0.001(7)
C10 0.038(10) 0.021(10) 0.034(10) 0.001(7) -0.001(8) -0.001(8)
C11 0.027(12) 0.067(15) 0.099(19) 0.014(15) 0.013(12) 0.018(11)
C12 0.032(11) 0.046(11) 0.042(11) -0.006(9) 0.003(9) -0.003(8)
C13 0.045(11) 0.041(10) 0.054(12) -0.008(9) 0.043(10) 0.002(8)
C14 0.039(11) 0.046(12) 0.056(13) -0.004(9) 0.027(10) 0.013(9)
C15 0.051(12) 0.044(11) 0.031(10) 0.002(9) 0.005(9) 0.019(9)
C16 0.040(11) 0.026(9) 0.025(9) -0.011(7) 0.012(8) 0.006(7)
C17 0.039(11) 0.038(10) 0.031(10) 0.001(8) 0.010(8) 0.009(8)
C18 0.035(10) 0.040(10) 0.007(7) -0.006(7) -0.002(7) -0.009(8)
C19 0.022(9) 0.054(12) 0.020(8) -0.004(8) 0.003(7) 0.011(8)
C20 0.017(8) 0.046(10) 0.025(8) 0.007(7) 0.014(7) 0.007(7)
C21 0.010(9) 0.083(15) 0.028(10) 0.023(10) 0.001(8) 0.001(10)
C22 0.072(14) 0.040(11) 0.036(11) 0.013(9) 0.031(10) 0.016(10)
C23 0.030(11) 0.042(11) 0.050(13) -0.002(9) 0.021(10) 0.001(9)
C24 0.023(9) 0.052(12) 0.058(13) -0.025(10) 0.009(9) 0.007(9)
C25 0.037(10) 0.040(10) 0.049(11) -0.031(9) 0.019(9) 0.005(8)
C26 0.040(5) 0.041(5) 0.041(5) -0.001(2) 0.017(3) 0.002(2)
C27 0.021(9) 0.078(13) 0.013(8) 0.003(8) 0.009(7) 0.022(9)
C28 0.029(9) 0.047(11) 0.024(9) 0.016(8) 0.015(8) 0.010(8)
C29 0.031(10) 0.061(13) 0.025(9) 0.002(9) 0.003(8) 0.012(9)
C30 0.038(10) 0.025(9) 0.030(9) 0.005(7) 0.016(8) -0.002(7)
C31 0.022(9) 0.092(15) 0.016(9) -0.029(9) -0.005(7) 0.021(9)
C32 0.038(10) 0.089(13) 0.018(8) -0.020(8) 0.016(7) -0.004(9)
C33 0.024(4) 0.026(4) 0.025(4) 0.000(2) 0.012(2) 0.000(2)
C34 0.025(9) 0.061(12) 0.020(9) 0.004(8) 0.013(7) 0.001(8)
C35 0.021(4) 0.023(4) 0.021(4) -0.001(2) 0.010(2) 0.000(2)
C36 0.013(8) 0.050(10) 0.008(7) -0.004(7) -0.001(6) 0.004(7)
C37 0.027(4) 0.028(4) 0.024(4) 0.001(2) 0.012(2) -0.002(2)
C38 0.029(10) 0.079(14) 0.020(9) -0.002(9) 0.014(8) 0.009(9)
C39 0.073(17) 0.051(14) 0.09(2) 0.006(14) 0.062(17) -0.012(12)
C40 0.056(6) 0.054(6) 0.054(6) 0.001(2) 0.024(3) -0.001(2)
C41 0.036(4) 0.034(4) 0.034(4) 0.000(2) 0.014(3) 0.001(2)
C42 0.041(5) 0.040(5) 0.040(5) -0.002(2) 0.017(3) 0.002(2)
C43 0.036(4) 0.035(4) 0.034(4) -0.002(2) 0.015(3) 0.001(2)
C44 0.038(11) 0.064(13) 0.025(9) -0.008(9) 0.013(8) -0.010(9)
C45 0.094(16) 0.030(10) 0.023(9) -0.008(8) 0.039(10) -0.026(11)
C46 0.045(5) 0.043(5) 0.043(5) -0.001(2) 0.019(3) 0.001(2)
C47 0.054(13) 0.079(16) 0.020(9) 0.000(10) -0.005(9) 0.046(12)
C48 0.045(5) 0.045(5) 0.043(5) -0.002(2) 0.019(3) 0.002(2)
C49 0.037(5) 0.038(5) 0.038(5) -0.003(2) 0.017(3) 0.001(2)
C50 0.045(11) 0.065(13) 0.032(10) -0.013(9) 0.032(9) -0.017(10)
C51 0.026(4) 0.026(4) 0.024(4) -0.001(2) 0.011(2) 0.002(2)
C52 0.076(15) 0.035(10) 0.028(10) -0.012(8) 0.017(10) 0.022(10)
C53 0.042(5) 0.042(5) 0.041(5) -0.001(2) 0.016(3) 0.002(2)
C54 0.050(13) 0.061(14) 0.038(12) -0.017(10) -0.015(10) 0.034(11)
C55 0.026(10) 0.093(18) 0.035(12) -0.005(13) 0.018(9) 0.010(12)
C56 0.039(12) 0.110(19) 0.045(12) -0.048(13) 0.035(10) -0.032(12)
N1 0.023(8) 0.064(10) 0.008(6) 0.008(7) 0.006(6) 0.016(7)
N2 0.046(10) 0.054(10) 0.032(8) 0.012(7) 0.028(8) -0.005(8)
N3 0.039(9) 0.045(9) 0.019(7) 0.010(6) -0.003(7) 0.001(7)
N4 0.027(8) 0.041(8) 0.027(8) -0.001(6) 0.011(6) 0.005(6)
N5 0.035(9) 0.046(9) 0.027(8) -0.019(7) 0.012(7) 0.010(7)
N6 0.016(7) 0.067(10) 0.034(8) 0.005(7) 0.005(6) 0.021(7)
N7 0.020(7) 0.086(12) 0.012(7) 0.003(7) 0.010(6) 0.014(8)
N8 0.017(7) 0.049(9) 0.023(7) -0.010(6) 0.008(6) 0.016(6)
N9 0.032(8) 0.044(9) 0.030(8) 0.002(7) 0.019(6) 0.007(6)
N10 0.029(7) 0.032(8) 0.025(7) 0.002(6) 0.022(6) 0.006(6)
N11 0.015(7) 0.065(10) 0.016(7) 0.005(6) 0.007(6) 0.012(6)
N12 0.029(8) 0.061(10) 0.017(7) -0.001(7) 0.016(6) 0.008(7)
N13 0.053(5) 0.052(5) 0.052(5) -0.001(2) 0.024(3) 0.000(2)
N14 0.075(11) 0.010(7) 0.040(9) -0.004(6) 0.043(8) -0.015(7)
N15 0.082(12) 0.006(7) 0.033(8) -0.001(6) 0.026(8) 0.002(7)
N16 0.038(4) 0.037(4) 0.035(4) -0.001(2) 0.014(2) 0.001(2)
N17 0.028(8) 0.058(10) 0.024(8) -0.025(7) -0.004(6) 0.014(7)
N18 0.013(6) 0.055(9) 0.025(7) -0.017(7) 0.003(6) -0.008(6)
N19 0.059(11) 0.051(10) 0.011(7) 0.006(7) 0.004(7) 0.010(8)
N20 0.091(14) 0.039(9) 0.038(9) -0.020(7) 0.048(10) -0.039(9)
N21 0.065(10) 0.070(11) 0.011(7) -0.016(7) 0.002(7) 0.007(8)
N22 0.058(10) 0.035(8) 0.023(7) -0.013(6) -0.001(7) 0.033(7)
N23 0.039(9) 0.094(15) 0.026(9) -0.030(10) 0.001(7) 0.026(10)
N24 0.031(8) 0.064(11) 0.040(9) -0.025(8) 0.015(7) -0.002(8)
N25 0.046(4) 0.046(4) 0.045(4) -0.002(2) 0.018(2) 0.004(2)
N26 0.033(7) 0.027(7) 0.008(6) 0.003(5) 0.006(5) 0.017(6)
O1 0.059(9) 0.078(10) 0.060(9) 0.031(8) 0.044(8) 0.025(7)
O2 0.040(7) 0.082(10) 0.047(8) 0.036(7) 0.022(6) 0.018(7)
O3 0.052(10) 0.121(15) 0.051(10) 0.007(10) 0.015(8) -0.008(11)
O4 0.042(10) 0.085(11) 0.070(11) 0.004(9) 0.010(9) -0.010(8)
O5 0.049(9) 0.055(9) 0.095(11) 0.033(8) 0.060(9) 0.008(7)
O6 0.036(8) 0.102(13) 0.100(13) 0.065(11) 0.018(9) 0.019(8)
O7 0.033(7) 0.044(7) 0.032(7) 0.007(5) 0.015(5) 0.012(6)
O8 0.046(8) 0.041(7) 0.034(7) 0.000(6) 0.009(6) 0.011(6)
O9 0.032(7) 0.041(7) 0.027(7) -0.009(6) -0.008(6) 0.025(6)
O10 0.021(5) 0.051(7) 0.006(5) 0.004(4) 0.009(4) 0.007(5)
O11 0.015(5) 0.025(6) 0.025(5) -0.006(4) 0.011(4) -0.003(4)
O12 0.032(6) 0.029(6) 0.036(7) -0.007(6) 0.010(5) 0.010(5)
O13 0.062(9) 0.063(10) 0.084(11) -0.056(9) 0.050(9) -0.043(8)
O14 0.077(10) 0.033(7) 0.047(8) 0.002(6) 0.038(8) -0.008(6)
O15 0.018(6) 0.045(7) 0.018(5) -0.006(5) 0.006(4) -0.009(5)
O16 0.032(7) 0.073(9) 0.042(8) -0.041(8) 0.016(6) -0.019(6)
O17 0.044(8) 0.061(9) 0.031(7) -0.012(6) -0.008(6) 0.024(7)
O18 0.018(5) 0.038(6) 0.011(5) -0.001(4) 0.001(4) -0.006(5)
O1W 0.044(8) 0.069(10) 0.064(10) 0.012(8) 0.010(7) 0.023(7)
O2W 0.089(5) 0.087(5) 0.086(5) 0.002(2) 0.040(3) 0.001(2)

loop_
_atom_type_symbol
_atom_type_description
_atom_type_scat_dispersion_real
_atom_type_scat_dispersion_imag
_atom_type_scat_source
C C 0.0033 0.0016 'International Tables Vol C Tables 4.2.6.8 and 6.1.1.4'
H H 0.0000 0.0000 'International Tables Vol C Tables 4.2.6.8 and 6.1.1.4'
N N 0.0061 0.0033 'International Tables Vol C Tables 4.2.6.8 and 6.1.1.4'
O O 0.0106 0.0060 'International Tables Vol C Tables 4.2.6.8 and 6.1.1.4'
U U -9.6767 9.6646 'International Tables Vol C Tables 4.2.6.8 and 6.1.1.4'

loop_
_geom_angle_atom_site_label_1
_geom_angle_atom_site_label_2
_geom_angle_atom_site_label_3
_geom_angle
_geom_angle_site_symmetry_1
_geom_angle_site_symmetry_3
O2 U1 O1 178.9(7) . .
O2 U1 O5 90.4(6) . .
O1 U1 O5 88.6(7) . .
O2 U1 O2W 84.6(6) . .
O1 U1 O2W 94.7(6) . .
O5 U1 O2W 85.0(6) . .
O2 U1 O1W 88.5(6) . .
O1 U1 O1W 91.8(6) . .
O5 U1 O1W 72.8(5) . .
O2W U1 O1W 156.7(6) . .
O2 U1 O3 91.4(6) . .
O1 U1 O3 89.5(7) . .
O5 U1 O3 174.7(6) . .
O2W U1 O3 90.3(7) . .
O1W U1 O3 112.1(6) . .
O2 U1 O4 92.4(6) . .
O1 U1 O4 88.7(6) . .
O5 U1 O4 135.3(5) . .
O2W U1 O4 139.7(6) . .
O1W U1 O4 62.7(5) . .
O3 U1 O4 49.5(6) . .
O2 U1 C1 89.4(7) . .
O1 U1 C1 91.7(7) . .
O5 U1 C1 160.1(6) . .
O2W U1 C1 114.8(7) . .
O1W U1 C1 87.3(6) . .
O3 U1 C1 24.9(6) . .
O4 U1 C1 24.8(6) . .
O4 C1 O3 127(3) . .
O4 C1 C2 119(2) . .
O3 C1 C2 114(2) . .
O4 C1 U1 64.9(14) . .
O3 C1 U1 63.5(14) . .
C2 C1 U1 168.1(13) . .
C3 C2 C7 120.0 . .
C3 C2 C1 119.5(13) . .
C7 C2 C1 120.5(13) . .
C2 C3 C4 120.0 . .
C2 C3 H3A 120.0 . .
C4 C3 H3A 120.0 . .
C5 C4 C3 120.0 . .
C5 C4 H4A 120.0 . .
C3 C4 H4A 120.0 . .
C4 C5 C6 120.0 . .
C4 C5 H5A 120.0 . .
C6 C5 H5A 120.0 . .
C5 C6 C7 120.0 . .
C5 C6 C8 113.2(13) . .
C7 C6 C8 126.8(13) . .
C6 C7 C2 120.0 . .
C6 C7 H7A 120.0 . .
C2 C7 H7A 120.0 . .
N25 C8 C6 105.9(18) . .
N25 C8 H8A 110.5 . .
C6 C8 H8A 110.5 . .
N25 C8 H8B 110.5 . .
C6 C8 H8B 110.5 . .
H8A C8 H8B 108.7 . .
C10 C9 N25 115.4(14) . .
C10 C9 H9A 108.4 . .
N25 C9 H9A 108.4 . .
C10 C9 H9B 108.4 . .
N25 C9 H9B 108.4 . .
H9A C9 H9B 107.5 . .
C9 C10 C10 114.8(18) . 3_756
C9 C10 H10A 108.6 . .
C10 C10 H10A 108.6 3_756 .
C9 C10 H10B 108.6 . .
C10 C10 H10B 108.6 3_756 .
H10A C10 H10B 107.6 . .
O6 C11 O5 128(2) . .
O6 C11 C12 116(2) . .
O5 C11 C12 116(2) . .
C13 C12 C17 120.0 . .
C13 C12 C11 118.2(13) . .
C17 C12 C11 121.6(13) . .
C12 C13 C14 120.0 . .
C12 C13 H13A 120.0 . .
C14 C13 H13A 120.0 . .
C15 C14 C13 120.0 . .
C15 C14 H14A 120.0 . .
C13 C14 H14A 120.0 . .
C14 C15 C16 120.0 . .
C14 C15 H15A 120.0 . .
C16 C15 H15A 120.0 . .
C15 C16 C17 120.0 . .
C15 C16 C18 120.2(10) . .
C17 C16 C18 119.7(10) . .
C16 C17 C12 120.0 . .
C16 C17 H17A 120.0 . .
C12 C17 H17A 120.0 . .
C16 C18 N26 111.4(12) . .
C16 C18 H18A 109.3 . .
N26 C18 H18A 109.3 . .
C16 C18 H18B 109.3 . .
N26 C18 H18B 109.3 . .
H18A C18 H18B 108.0 . .
C20 C19 N26 114.8(13) . .
C20 C19 H19A 108.6 . .
N26 C19 H19A 108.6 . .
C20 C19 H19C 108.6 . .
N26 C19 H19C 108.6 . .
H19A C19 H19C 107.5 . .
C19 C20 C20 110.7(17) . 3_455
C19 C20 H20B 109.5 . .
C20 C20 H20B 109.5 3_455 .
C19 C20 H20C 109.5 . .
C20 C20 H20C 109.5 3_455 .
H20B C20 H20C 108.1 . .
O7 C21 N1 129.1(17) . .
O7 C21 N2 122(2) . .
N1 C21 N2 108.8(16) . .
N3 C22 N2 110.3(12) . .
N3 C22 H22A 109.6 . .
N2 C22 H22A 109.6 . .
N3 C22 H22B 109.6 . .
N2 C22 H22B 109.6 . .
H22A C22 H22B 108.1 . .
O8 C23 N3 123.3(18) . .
O8 C23 N4 127.9(17) . .
N3 C23 N4 108.7(16) . .
N5 C24 N4 110.0(12) . .
N5 C24 H24A 109.7 . .
N4 C24 H24A 109.7 . .
N5 C24 H24B 109.7 . .
N4 C24 H24B 109.7 . .
H24A C24 H24B 108.2 . .
O9 C25 N6 128.1(18) . .
O9 C25 N5 127(2) . .
N6 C25 N5 104.5(18) . .
N6 C26 N12 116.3(15) . 3_655
N6 C26 H26B 108.2 . .
N12 C26 H26B 108.2 3_655 .
N6 C26 H26C 108.2 . .
N12 C26 H26C 108.2 3_655 .
H26B C26 H26C 107.4 . .
N12 C27 N1 112.0(14) . .
N12 C27 C28 105.1(12) . .
N1 C27 C28 102.8(13) . .
N12 C27 H27A 112.1 . .
N1 C27 H27A 112.1 . .
C28 C27 H27A 112.1 . .
N2 C28 N11 114.0(11) . .
N2 C28 C27 103.2(12) . .
N11 C28 C27 101.0(12) . .
N2 C28 H28A 112.5 . .
N11 C28 H28A 112.5 . .
C27 C28 H28A 112.5 . .
C30 C29 N10 105.9(12) . .
C30 C29 N3 103.4(12) . .
N10 C29 N3 110.7(12) . .
C30 C29 H29A 112.1 . .
N10 C29 H29A 112.1 . .
N3 C29 H29A 112.1 . .
C29 C30 N9 102.0(11) . .
C29 C30 N4 102.7(11) . .
N9 C30 N4 109.3(11) . .
C29 C30 H30A 113.9 . .
N9 C30 H30A 113.9 . .
N4 C30 H30A 113.9 . .
N5 C31 N8 115.3(13) . .
N5 C31 C32 101.0(14) . .
N8 C31 C32 103.2(17) . .
N5 C31 H31A 112.1 . .
N8 C31 H31A 112.1 . .
C32 C31 H31A 112.1 . .
N6 C32 N7 114.7(15) . .
N6 C32 C31 105.8(16) . .
N7 C32 C31 101.4(15) . .
N6 C32 H32A 111.4 . .
N7 C32 H32A 111.4 . .
C31 C32 H32A 111.4 . .
O12 C33 N11 127.1(16) . .
O12 C33 N12 127.0(16) . .
N11 C33 N12 105.8(15) . .
N11 C34 N10 114.0(13) . .
N11 C34 H34A 108.7 . .
N10 C34 H34A 108.7 . .
N11 C34 H34B 108.7 . .
N10 C34 H34B 108.7 . .
H34A C34 H34B 107.6 . .
O11 C35 N9 127.9(14) . .
O11 C35 N10 127.0(14) . .
N9 C35 N10 105.1(13) . .
N8 C36 N9 110.3(10) . .
N8 C36 H36A 109.6 . .
N9 C36 H36A 109.6 . .
N8 C36 H36B 109.6 . .
N9 C36 H36B 109.6 . .
H36A C36 H36B 108.1 . .
O10 C37 N8 132.2(16) . .
O10 C37 N7 126.5(16) . .
N8 C37 N7 101.3(15) . .
N1 C38 N7 112.4(14) 3_655 .
N1 C38 H38A 109.1 3_655 .
N7 C38 H38A 109.1 . .
N1 C38 H38B 109.1 3_655 .
N7 C38 H38B 109.1 . .
H38A C38 H38B 107.9 . .
O13 C39 N13 127(2) . .
O13 C39 N20 127(2) . 3_565
N13 C39 N20 105(2) . 3_565
N15 C40 N13 115.0(16) . .
N15 C40 H40A 108.5 . .
N13 C40 H40A 108.5 . .
N15 C40 H40B 108.5 . .
N13 C40 H40B 108.5 . .
H40A C40 H40B 107.5 . .
N16 C41 O14 126.8(18) . .
N16 C41 N15 112.6(17) . .
O14 C41 N15 120.7(17) . .
N17 C42 N16 111.2(12) . .
N17 C42 H42A 109.4 . .
N16 C42 H42A 109.4 . .
N17 C42 H42B 109.4 . .
N16 C42 H42B 109.4 . .
H42A C42 H42B 108.0 . .
O15 C43 N18 128.5(16) . .
O15 C43 N17 126.2(16) . .
N18 C43 N17 105.3(15) . .
N14 C44 N18 110.2(12) . .
N14 C44 H44A 109.6 . .
N18 C44 H44A 109.6 . .
N14 C44 H44B 109.6 . .
N18 C44 H44B 109.6 . .
H44A C44 H44B 108.1 . .
C50 C45 N19 106.6(13) 3_565 .
C50 C45 N13 103.9(17) 3_565 .
N19 C45 N13 113.4(15) . .
C50 C45 H45A 110.9 3_565 .
N19 C45 H45A 110.9 . .
N13 C45 H45A 110.9 . .
N21 C46 N15 110.8(13) . .
N21 C46 C47 98.9(13) . .
N15 C46 C47 101.4(13) . .
N21 C46 H46A 114.6 . .
N15 C46 H46A 114.6 . .
C47 C46 H46A 114.6 . .
N22 C47 N16 112.1(13) . .
N22 C47 C46 105.9(14) . .
N16 C47 C46 101.6(12) . .
N22 C47 H47A 112.2 . .
N16 C47 H47A 112.2 . .
C46 C47 H47A 112.2 . .
N17 C48 N23 111.4(14) . .
N17 C48 C49 102.5(14) . .
N23 C48 C49 98.7(13) . .
N17 C48 H48A 114.2 . .
N23 C48 H48A 114.2 . .
C49 C48 H48A 114.2 . .
N24 C49 N18 113.1(14) . .
N24 C49 C48 105.1(14) . .
N18 C49 C48 105.2(13) . .
N24 C49 H49A 111.1 . .
N18 C49 H49A 111.1 . .
C48 C49 H49A 111.1 . .
C45 C50 N20 102.6(14) 3_565 .
C45 C50 N14 101.4(13) 3_565 .
N20 C50 N14 113.1(12) . .
C45 C50 H50A 112.9 3_565 .
N20 C50 H50A 112.9 . .
N14 C50 H50A 112.9 . .
O18 C51 N19 130.0(16) . .
O18 C51 N14 127.7(15) . 3_565
N19 C51 N14 102.2(14) . 3_565
N19 C52 N21 109.8(13) . .
N19 C52 H52A 109.7 . .
N21 C52 H52A 109.7 . .
N19 C52 H52B 109.7 . .
N21 C52 H52B 109.7 . .
H52A C52 H52B 108.2 . .
N21 C53 O17 133(2) . .
N21 C53 N22 113.9(18) . .
O17 C53 N22 113.1(18) . .
N22 C54 N23 109.7(14) . .
N22 C54 H54A 109.7 . .
N23 C54 H54A 109.7 . .
N22 C54 H54B 109.7 . .
N23 C54 H54B 109.7 . .
H54A C54 H54B 108.2 . .
O16 C55 N23 127.9(19) . .
O16 C55 N24 129(2) . .
N23 C55 N24 103(2) . .
N20 C56 N24 108.4(13) . .
N20 C56 H56A 110.0 . .
N24 C56 H56A 110.0 . .
N20 C56 H56B 110.0 . .
N24 C56 H56B 110.0 . .
H56A C56 H56B 108.4 . .
C21 N1 C38 121.8(15) . 3_655
C21 N1 C27 113.5(14) . .
C38 N1 C27 123.6(15) 3_655 .
C21 N2 C28 110.8(15) . .
C21 N2 C22 120.5(16) . .
C28 N2 C22 122.3(14) . .
C23 N3 C22 124.7(15) . .
C23 N3 C29 112.5(14) . .
C22 N3 C29 122.4(15) . .
C23 N4 C24 123.7(14) . .
C23 N4 C30 112.6(13) . .
C24 N4 C30 123.2(13) . .
C25 N5 C31 115.0(16) . .
C25 N5 C24 120.3(16) . .
C31 N5 C24 122.7(15) . .
C25 N6 C32 113.1(16) . .
C25 N6 C26 119.5(15) . .
C32 N6 C26 126.5(17) . .
C38 N7 C37 118.9(15) . .
C38 N7 C32 126.9(14) . .
C37 N7 C32 114.2(15) . .
C37 N8 C31 119.7(14) . .
C37 N8 C36 118.9(13) . .
C31 N8 C36 121.0(14) . .
C35 N9 C30 115.6(12) . .
C35 N9 C36 121.0(12) . .
C30 N9 C36 119.0(12) . .
C35 N10 C34 121.5(13) . .
C35 N10 C29 110.9(12) . .
C34 N10 C29 125.3(13) . .
C33 N11 C34 125.5(13) . .
C33 N11 C28 114.7(13) . .
C34 N11 C28 119.7(14) . .
C33 N12 C26 121.6(15) . 3_655
C33 N12 C27 111.9(14) . .
C26 N12 C27 122.2(14) 3_655 .
C39 N13 C45 116(2) . .
C39 N13 C40 119(2) . .
C45 N13 C40 123.4(19) . .
C51 N14 C44 121.9(13) 3_565 .
C51 N14 C50 115.4(13) 3_565 .
C44 N14 C50 120.1(14) . .
C41 N15 C40 125.2(16) . .
C41 N15 C46 108.6(15) . .
C40 N15 C46 121.8(15) . .
C41 N16 C47 113.9(15) . .
C41 N16 C42 125.7(15) . .
C47 N16 C42 120.2(14) . .
C43 N17 C48 112.4(14) . .
C43 N17 C42 121.0(14) . .
C48 N17 C42 126.1(14) . .
C43 N18 C49 114.7(14) . .
C43 N18 C44 120.1(14) . .
C49 N18 C44 124.1(14) . .
C51 N19 C45 113.8(14) . .
C51 N19 C52 117.8(16) . .
C45 N19 C52 126.4(16) . .
C39 N20 C56 122.9(17) 3_565 .
C39 N20 C50 112.3(18) 3_565 .
C56 N20 C50 124.4(15) . .
C53 N21 C46 116.6(16) . .
C53 N21 C52 120.8(17) . .
C46 N21 C52 122.5(16) . .
C53 N22 C47 104.1(15) . .
C53 N22 C54 126.0(16) . .
C47 N22 C54 125.2(14) . .
C55 N23 C48 118.1(16) . .
C55 N23 C54 120.1(16) . .
C48 N23 C54 120.3(17) . .
C55 N24 C49 114.4(18) . .
C55 N24 C56 117.2(17) . .
C49 N24 C56 127.2(15) . .
C8 N25 C9 116.3(16) . .
C8 N25 H25A 121.8 . .
C9 N25 H25A 121.8 . .
C19 N26 C18 111.1(12) . .
C19 N26 H26A 124.4 . .
C18 N26 H26A 124.4 . .
C1 O3 U1 91.5(15) . .
C1 O4 U1 90.3(15) . .
C11 O5 U1 124.3(16) . .
U1 O1W H1WA 131.2 . .
U1 O1W H1WB 116.2 . .
H1WA O1W H1WB 109.5 . .
U1 O2W H2WA 133.0 . .
U1 O2W H2WB 140.0 . .
H2WA O2W H2WB 77.2 . .

loop_
_geom_bond_atom_site_label_1
_geom_bond_atom_site_label_2
_geom_bond_distance
_geom_bond_site_symmetry_2
U1 O2 1.650(13) .
U1 O1 1.650(13) .
U1 O5 2.186(15) .
U1 O2W 2.326(18) .
U1 O1W 2.398(13) .
U1 O3 2.418(16) .
U1 O4 2.445(17) .
U1 C1 2.70(2) .
C1 O4 1.13(2) .
C1 O3 1.14(3) .
C1 C2 1.49(3) .
C2 C3 1.3900 .
C2 C7 1.3900 .
C3 C4 1.3900 .
C3 H3A 0.9300 .
C4 C5 1.3900 .
C4 H4A 0.9300 .
C5 C6 1.3900 .
C5 H5A 0.9300 .
C6 C7 1.3900 .
C6 C8 1.53(3) .
C7 H7A 0.9300 .
C8 N25 1.40(2) .
C8 H8A 0.9700 .
C8 H8B 0.9700 .
C9 C10 1.41(2) .
C9 N25 1.430(10) .
C9 H9A 0.9700 .
C9 H9B 0.9700 .
C10 C10 1.42(3) 3_756
C10 H10A 0.9700 .
C10 H10B 0.9700 .
C11 O6 1.17(3) .
C11 O5 1.24(3) .
C11 C12 1.42(2) .
C12 C13 1.3900 .
C12 C17 1.3900 .
C13 C14 1.3900 .
C13 H13A 0.9300 .
C14 C15 1.3900 .
C14 H14A 0.9300 .
C15 C16 1.3900 .
C15 H15A 0.9300 .
C16 C17 1.3900 .
C16 C18 1.399(16) .
C17 H17A 0.9300 .
C18 N26 1.43(2) .
C18 H18A 0.9700 .
C18 H18B 0.9700 .
C19 C20 1.40(2) .
C19 N26 1.418(19) .
C19 H19A 0.9700 .
C19 H19C 0.9700 .
C20 C20 1.51(3) 3_455
C20 H20B 0.9700 .
C20 H20C 0.9700 .
C21 O7 1.18(2) .
C21 N1 1.29(2) .
C21 N2 1.32(2) .
C22 N3 1.431(9) .
C22 N2 1.441(10) .
C22 H22A 0.9700 .
C22 H22B 0.9700 .
C23 O8 1.19(2) .
C23 N3 1.27(2) .
C23 N4 1.27(2) .
C24 N5 1.428(10) .
C24 N4 1.434(9) .
C24 H24A 0.9700 .
C24 H24B 0.9700 .
C25 O9 1.15(2) .
C25 N6 1.33(2) .
C25 N5 1.33(2) .
C26 N6 1.35(2) .
C26 N12 1.38(2) 3_655
C26 H26B 0.9700 .
C26 H26C 0.9700 .
C27 N12 1.40(2) .
C27 N1 1.41(2) .
C27 C28 1.47(2) .
C27 H27A 0.9800 .
C28 N2 1.427(9) .
C28 N11 1.438(9) .
C28 H28A 0.9800 .
C29 C30 1.41(2) .
C29 N10 1.428(10) .
C29 N3 1.437(9) .
C29 H29A 0.9800 .
C30 N9 1.429(9) .
C30 N4 1.440(9) .
C30 H30A 0.9800 .
C31 N5 1.39(2) .
C31 N8 1.41(2) .
C31 C32 1.46(3) .
C31 H31A 0.9800 .
C32 N6 1.35(2) .
C32 N7 1.43(2) .
C32 H32A 0.9800 .
C33 O12 1.066(18) .
C33 N11 1.30(2) .
C33 N12 1.36(2) .
C34 N11 1.38(2) .
C34 N10 1.387(19) .
C34 H34A 0.9700 .
C34 H34B 0.9700 .
C35 O11 1.091(17) .
C35 N9 1.291(19) .
C35 N10 1.361(19) .
C36 N8 1.425(9) .
C36 N9 1.436(9) .
C36 H36A 0.9700 .
C36 H36B 0.9700 .
C37 O10 1.098(18) .
C37 N8 1.26(2) .
C37 N7 1.42(2) .
C38 N1 1.37(2) 3_655
C38 N7 1.40(2) .
C38 H38A 0.9700 .
C38 H38B 0.9700 .
C39 O13 1.15(3) .
C39 N13 1.24(3) .
C39 N20 1.32(3) 3_565
C40 N15 1.41(2) .
C40 N13 1.42(3) .
C40 H40A 0.9700 .
C40 H40B 0.9700 .
C41 N16 1.18(2) .
C41 O14 1.20(2) .
C41 N15 1.33(2) .
C42 N17 1.432(10) .
C42 N16 1.451(9) .
C42 H42A 0.9700 .
C42 H42B 0.9700 .
C43 O15 1.12(2) .
C43 N18 1.31(2) .
C43 N17 1.36(2) .
C44 N14 1.435(10) .
C44 N18 1.448(9) .
C44 H44A 0.9700 .
C44 H44B 0.9700 .
C45 C50 1.38(3) 3_565
C45 N19 1.39(2) .
C45 N13 1.39(2) .
C45 H45A 0.9800 .
C46 N21 1.435(10) .
C46 N15 1.434(10) .
C46 C47 1.49(3) .
C46 H46A 0.9800 .
C47 N22 1.425(10) .
C47 N16 1.429(10) .
C47 H47A 0.9800 .
C48 N17 1.428(10) .
C48 N23 1.436(10) .
C48 C49 1.45(2) .
C48 H48A 0.9800 .
C49 N24 1.37(2) .
C49 N18 1.38(2) .
C49 H49A 0.9800 .
C50 C45 1.38(3) 3_565
C50 N20 1.432(10) .
C50 N14 1.435(9) .
C50 H50A 0.9800 .
C51 O18 1.117(18) .
C51 N19 1.34(2) .
C51 N14 1.32(2) 3_565
C52 N19 1.434(10) .
C52 N21 1.438(9) .
C52 H52A 0.9700 .
C52 H52B 0.9700 .
C53 N21 1.12(2) .
C53 O17 1.22(2) .
C53 N22 1.39(2) .
C54 N22 1.435(10) .
C54 N23 1.443(10) .
C54 H54A 0.9700 .
C54 H54B 0.9700 .
C55 O16 1.15(2) .
C55 N23 1.25(3) .
C55 N24 1.34(2) .
C56 N20 1.428(10) .
C56 N24 1.431(10) .
C56 H56A 0.9700 .
C56 H56B 0.9700 .
N1 C38 1.37(2) 3_655
N12 C26 1.38(2) 3_655
N14 C51 1.32(2) 3_565
N20 C39 1.32(3) 3_565
N25 H25A 0.8600 .
N26 H26A 0.8600 .
O1W H1WA 0.8502 .
O1W H1WB 0.8496 .
O2W H2WA 0.8500 .
O2W H2WB 0.8499 .
